data_7714626
loop_
_publ_author_name
'Lamprecht, Anna'
'Arrowsmith, Merle'
'Dietz, Maximilian'
'Fuchs, Sonja'
'Rempel, Anna'
'H&#xe4;rterich, Marcel'
'Braunschweig, Holger'

_publ_section_title
;
 Synthesis, reduction and C-H activation chemistry of azaborinines with
 redox-active organoboryl substituents.
;
_journal_issue 3
_journal_name_full 'Dalton transactions (Cambridge, England : 2003)'
_journal_page_first 1004
_journal_page_last 1013
_journal_paper_doi 10.1039/d3dt03826b
_journal_volume 53
_journal_year 2024
_chemical_formula_moiety 'C46 H33 B3 Br N, 1.5(C6 H6)'
_chemical_formula_sum 'C55 H42 B3 Br N'
_chemical_formula_weight 829.23
_space_group_crystal_system triclinic
_space_group_IT_number 2
_space_group_name_Hall '-P 1'
_space_group_name_H-M_alt 'P -1'
_atom_sites_solution_hydrogens geom
_audit_creation_date 2022-08-23
_audit_creation_method 'CIF-fill 1.3i (K.Radacki, 2005-22)'
_audit_update_record
;
2023-10-13 deposited with the CCDC.	2023-12-06 downloaded from the CCDC.
;
_cell_angle_alpha 99.0550(10)
_cell_angle_beta 95.7000(10)
_cell_angle_gamma 117.208(2)
_cell_formula_units_Z 2
_cell_length_a 12.4227(2)
_cell_length_b 12.5117(2)
_cell_length_c 15.8200(2)
_cell_measurement_reflns_used 22217
_cell_measurement_temperature 293(2)
_cell_measurement_theta_max 76.9190
_cell_measurement_theta_min 4.1050
_cell_volume 2118.10(7)
_computing_cell_refinement 'CrysAlisPro 1.171.40.81a (Rigaku OD, 2020)'
_computing_data_collection 'CrysAlisPro 1.171.40.81a (Rigaku OD, 2020)'
_computing_data_reduction 'CrysAlisPro 1.171.40.81a (Rigaku OD, 2020)'
_computing_molecular_graphics 'ShelXLe (Huebschle et all, 2011)'
_computing_publication_material 'SHELXL-2018/3 (Sheldrick, 2018)'
_computing_structure_refinement 'SHELXL-2018/3 (Sheldrick, 2018)'
_computing_structure_solution 'SHELXT 2014/5 (Sheldrick, 2014)'
_diffrn_ambient_environment N~2~
_diffrn_ambient_temperature 293(2)
_diffrn_detector HPA
_diffrn_detector_area_resol_mean 10.0
_diffrn_detector_type 'HyPix 6000'
_diffrn_measured_fraction_theta_full 0.998
_diffrn_measured_fraction_theta_max 0.998
_diffrn_measurement_details
;
 List of Runs (angles in degrees, time in seconds):
 --------------------------------------------------------------------------
  1  \w     91.00 178.00   0.50    0.09    --  107.75  61.00  30.00  174
  2  \w     88.00 165.00   0.50    0.09    --  107.75  71.00  40.28  154
  3  \w     91.00 178.00   0.50    0.09    --  107.75  61.00 150.00  174
  4  \w     91.00 127.00   0.50    0.09    --  107.75  61.00 -60.00   72
  5  \w    136.00 169.00   0.50    0.09    --  107.75  61.00 -60.00   66
  6  \w     89.00 178.00   0.50    0.09    --  107.75  71.00-106.44  178
  7  \w     91.00 178.00   0.50    0.09    --  107.75  61.00-180.00  174
  8  \w     94.00 178.00   0.50    0.09    --  107.75  15.00-120.00  168
  9  \w    122.00 153.00   0.50    0.09    --  107.75  30.00 -60.00   62
 10  \w     94.00 178.00   0.50    0.09    --  107.75  15.00 -30.00  168
 11  \w    126.00 177.00   0.50    0.09    --  107.75  30.00  90.00  102
 12  \w    -26.00  28.00   0.50    0.05    --  -47.70  19.00 -60.00  108
 13  \w    -51.00 -14.00   0.50    0.09    --  -86.25  45.00 150.00   74
 14  \w    -42.00  26.00   0.50    0.05    --  -47.70  37.00  60.00  136
 15  \w    -51.00 -14.00   0.50    0.09    --  -86.25  45.00-120.00   74
 16  \w    -42.00  26.00   0.50    0.05    --  -47.70  37.00-180.00  136
 17  \w     86.00 129.00   0.50    0.09    --  107.75-149.00  44.95   86
 18  \w     83.00 110.00   0.50    0.09    --  107.75-125.00  90.00   54
 19  \w     35.00 112.00   0.50    0.09    --  107.75-125.00-120.00  154
 20  \w     87.00 112.00   0.50    0.09    --  107.75-125.00-150.00   50
 21  \w     37.00  67.00   0.50    0.09    --  107.75-125.00-180.00   60
 22  \w     45.00  71.00   0.50    0.09    --  107.75-125.00-150.00   52
 23  \w     70.00 102.00   0.50    0.09    --  107.75-125.00-180.00   64
 24  \w     35.00 112.00   0.50    0.09    --  107.75-125.00 -90.00  154
 25  \w     35.00 108.00   0.50    0.09    --  107.75-113.00 -39.78  146
 26  \w     36.00  65.00   0.50    0.09    --  107.75-106.00  22.21   58
 27  \w     82.00 107.00   0.50    0.09    --  107.75-106.00  22.21   50
 28  \w     35.00 106.00   0.50    0.09    --  107.75 -94.00   0.00  142
 29  \w      4.00  82.00   0.50    0.05    --   47.70-101.00 114.00  156
 30  \w     -1.00  81.00   0.50    0.05    --   47.70 -99.00   0.00  164
 31  \w     35.00 106.00   0.50    0.09    --  107.75-101.00 114.00  142
 32  \w     39.00 109.00   0.50    0.09    --  107.75-125.00 150.00  140
 33  \w     63.00  89.00   0.50    0.09    --  107.75 -94.00 150.00   52
 34  \w     36.00  97.00   0.50    0.09    --  107.75 -94.00  90.00  122
 35  \w     43.00  69.00   0.50    0.09    --  107.75 -94.00 -30.00   52
 36  \w     54.00  81.00   0.50    0.09    --  107.75 -94.00 -60.00   54
 37  \w     69.00 105.00   0.50    0.09    --  107.75 -94.00 -90.00   72
 38  \w     38.00 106.00   0.50    0.09    --  107.75 -94.00-180.00  136
 39  \w     36.00 105.00   0.50    0.09    --  107.75 -77.00-150.00  138
 40  \w     35.00  70.00   0.50    0.09    --  107.75 -61.00-120.00   70
 41  \w    -27.00  26.00   0.50    0.05    --   47.70 -19.00-150.00  106
 42  \w     45.00  71.00   0.50    0.09    --  107.75 -61.00 -30.00   52
 43  \w     35.00 106.00   0.50    0.09    --  107.75 -77.00 -30.00  142
 44  \w     35.00  71.00   0.50    0.09    --  107.75 -61.00 120.00   72
 45  \w    107.00 178.00   0.50    0.09    --  107.75 101.00-141.00  142
 46  \w     95.00 178.00   0.50    0.09    --  107.75 125.00-180.00  166
 47  \w     95.00 178.00   0.50    0.09    --  107.75 125.00   0.00  166
 48  \w    120.00 151.00   0.50    0.09    --  107.75 125.00 150.00   62
 49  \w   -159.00 -67.00   0.50    0.09    --  -86.25 -67.00 179.97  184
 50  \w   -159.00 -85.00   0.50    0.09    --  -86.25-101.00 114.00  148
 51  \w   -119.00 -73.00   0.50    0.05    --  -47.70-125.00  90.00   92
 52  \w   -119.00 -73.00   0.50    0.05    --  -47.70-125.00-150.00   92
 53  \w    -81.00 -13.00   0.50    0.09    --  -86.25 101.00-141.00  136
 54  \w    -81.00  18.00   0.50    0.05    --  -47.70 101.00-141.00  198
;
_diffrn_measurement_device 'four-circle diffractometer'
_diffrn_measurement_device_type 'Rigaku XtaLAB Synergy-S'
_diffrn_measurement_method '\w scans'
_diffrn_orient_matrix_type
;
 CrysAlisPro convention (1999,Acta A55,543-557)
;
_diffrn_orient_matrix_UB_11 0.0209953000
_diffrn_orient_matrix_UB_12 -0.0310581000
_diffrn_orient_matrix_UB_13 -0.0930166000
_diffrn_orient_matrix_UB_21 0.0252844000
_diffrn_orient_matrix_UB_22 -0.1023379000
_diffrn_orient_matrix_UB_23 0.0236488000
_diffrn_orient_matrix_UB_31 -0.1383196000
_diffrn_orient_matrix_UB_32 -0.0937709000
_diffrn_orient_matrix_UB_33 -0.0299496000
_diffrn_radiation_monochromator 'multi-layer mirror'
_diffrn_radiation_probe x-ray
_diffrn_radiation_type CuK\a
_diffrn_radiation_wavelength 1.54184
_diffrn_radiation_xray_symbol K-L~2,3~
_diffrn_reflns_av_R_equivalents 0.0423
_diffrn_reflns_av_unetI/netI 0.0276
_diffrn_reflns_Laue_measured_fraction_full 0.998
_diffrn_reflns_Laue_measured_fraction_max 0.998
_diffrn_reflns_limit_h_max 14
_diffrn_reflns_limit_h_min -15
_diffrn_reflns_limit_k_max 15
_diffrn_reflns_limit_k_min -15
_diffrn_reflns_limit_l_max 19
_diffrn_reflns_limit_l_min -19
_diffrn_reflns_number 42013
_diffrn_reflns_point_group_measured_fraction_full 0.998
_diffrn_reflns_point_group_measured_fraction_max 0.998
_diffrn_reflns_theta_full 70.063
_diffrn_reflns_theta_max 70.063
_diffrn_reflns_theta_min 2.884
_diffrn_source 'micro-focus sealed X-ray tube'
_diffrn_source_type 'PhotonJet X-ray Source'
_exptl_absorpt_coefficient_mu 1.612
_exptl_absorpt_correction_T_max 1.000
_exptl_absorpt_correction_T_min 0.138
_exptl_absorpt_correction_type gaussian
_exptl_absorpt_process_details
;
 CrysAlisPro 1.171.40.81a (Rigaku Oxford Diffraction, 2020) Numerical 
 absorption correction based on gaussian integration over a multifaceted 
 crystal model Empirical absorption correction using spherical harmonics, 
 implemented in SCALE3 ABSPACK scaling algorithm.
;
_exptl_crystal_colour yellow
_exptl_crystal_density_diffrn 1.300
_exptl_crystal_description block
_exptl_crystal_F_000 858
_exptl_crystal_preparation
;
 Crystalls were grown from saturated solution. For data collection the 
 crystal was immersed in a film of perfluoropolyether oil, mounted on a 
 polyimide loop and transferred to stream of cold nitrogen (Oxford Cryostream 
 800).
;
_exptl_crystal_size_max 0.464
_exptl_crystal_size_mid 0.365
_exptl_crystal_size_min 0.253
_refine_diff_density_max 0.795
_refine_diff_density_min -0.626
_refine_diff_density_rms 0.071
_refine_ls_extinction_method none
_refine_ls_goodness_of_fit_ref 1.038
_refine_ls_hydrogen_treatment constr
_refine_ls_matrix_type full
_refine_ls_number_parameters 599
_refine_ls_number_reflns 8037
_refine_ls_number_restraints 252
_refine_ls_restrained_S_all 1.021
_refine_ls_R_factor_all 0.0469
_refine_ls_R_factor_gt 0.0449
_refine_ls_shift/su_max 0.003
_refine_ls_shift/su_mean 0.000
_refine_ls_structure_factor_coef Fsqd
_refine_ls_weighting_details 'w=1/[\s^2^(Fo^2^)+(0.0727P)^2^+2.1971P] where P=(Fo^2^+2Fc^2^)/3'
_refine_ls_weighting_scheme calc
_refine_ls_wR_factor_gt 0.1281
_refine_ls_wR_factor_ref 0.1297
_reflns_Friedel_coverage 0.000
_reflns_number_gt 7521
_reflns_number_total 8037
_reflns_threshold_expression 'I > 2\s(I)'
_cod_data_source_file d3dt03826b2.cif
_cod_data_source_block AnRe189_ref_a
_cod_depositor_comments 'Adding full bibliography for 7714624--7714631.cif.'
_cod_original_cell_volume 2118.10(6)
_cod_database_code 7714626
_shelx_shelxl_version_number 2018/3
_shelx_space_group_comment
;
 The symmetry employed for this shelxl refinement is uniquely defined by the 
 following loop, which should always be used as a source of symmetry 
 information in preference to the above space-group names. They are only 
 intended as comments.
;

loop_
_space_group_symop_operation_xyz
'x, y, z'
'-x, -y, -z'

loop_
_atom_site_label
_atom_site_type_symbol
_atom_site_fract_x
_atom_site_fract_y
_atom_site_fract_z
_atom_site_U_iso_or_equiv
_atom_site_adp_type
_atom_site_occupancy
_atom_site_site_symmetry_order
_atom_site_calc_flag
_atom_site_refinement_flags_posn
_atom_site_refinement_flags_adp
_atom_site_refinement_flags_occupancy
_atom_site_disorder_assembly
_atom_site_disorder_group
B1_1 B 0.1927(2) 0.4237(2) 0.22491(15) 0.0213(5) Uani 1 1 d . . . . .
C1_1 C 0.06008(19) 0.33099(19) 0.19237(14) 0.0222(4) Uani 1 1 d . . . . .
C2_1 C -0.02531(18) 0.37160(19) 0.17383(13) 0.0203(4) Uani 1 1 d . . . . .
C3_1 C 0.01321(19) 0.49973(19) 0.18281(13) 0.0207(4) Uani 1 1 d . . . . .
C4_1 C 0.13727(19) 0.5879(2) 0.21837(14) 0.0227(4) Uani 1 1 d . . . . .
N1_1 N 0.22489(16) 0.55092(16) 0.23954(11) 0.0217(4) Uani 1 1 d . . . . .
B2_1 B 0.3552(2) 0.6531(2) 0.27716(17) 0.0242(5) Uani 1 1 d . . . . .
C5_1 C 0.3905(2) 0.7160(2) 0.37581(15) 0.0251(4) Uani 1 1 d . . . . .
C6_1 C 0.3113(2) 0.6690(2) 0.43334(16) 0.0294(5) Uani 1 1 d . . . . .
H6_1 H 0.234122 0.596438 0.411664 0.035 Uiso 1 1 calc R U . . .
C7_1 C 0.3432(2) 0.7262(2) 0.52142(16) 0.0337(5) Uani 1 1 d . . . . .
H7_1 H 0.289054 0.691845 0.559696 0.040 Uiso 1 1 calc R U . . .
C8_1 C 0.4542(2) 0.8332(2) 0.55310(16) 0.0339(5) Uani 1 1 d . . . . .
H8_1 H 0.475815 0.873319 0.613157 0.041 Uiso 1 1 calc R U . . .
C9_1 C 0.5342(2) 0.8824(2) 0.49753(16) 0.0306(5) Uani 1 1 d . . . . .
H9_1 H 0.609969 0.956391 0.520122 0.037 Uiso 1 1 calc R U . . .
C10_1 C 0.5057(2) 0.8254(2) 0.40903(15) 0.0258(4) Uani 1 1 d . . . . .
B3_1 B 0.5947(2) 0.8732(2) 0.34518(18) 0.0263(5) Uani 1 1 d . . . . .
C11_1 C 0.56435(19) 0.8070(2) 0.24784(15) 0.0241(4) Uani 1 1 d . . . . .
C12_1 C 0.6431(2) 0.8513(2) 0.18961(16) 0.0284(5) Uani 1 1 d . . . . .
H12_1 H 0.719930 0.924657 0.210085 0.034 Uiso 1 1 calc R U . . .
C13_1 C 0.6111(2) 0.7902(2) 0.10275(16) 0.0310(5) Uani 1 1 d . . . . .
H13_1 H 0.665643 0.822626 0.064261 0.037 Uiso 1 1 calc R U . . .
C14_1 C 0.5001(2) 0.6820(2) 0.07129(16) 0.0296(5) Uani 1 1 d . . . . .
H14_1 H 0.479026 0.639692 0.011793 0.036 Uiso 1 1 calc R U . . .
C15_1 C 0.4199(2) 0.6362(2) 0.12807(15) 0.0269(5) Uani 1 1 d . . . . .
H15_1 H 0.343823 0.562328 0.106573 0.032 Uiso 1 1 calc R U . . .
C16_1 C 0.44913(19) 0.6967(2) 0.21577(14) 0.0231(4) Uani 1 1 d . . . . .
Br1_1 Br 0.75003(2) 1.02469(2) 0.38955(2) 0.03587(11) Uani 1 1 d . . . . .
C1_3 C 0.2979(2) 0.3884(2) 0.23953(16) 0.0267(5) Uani 1 1 d . . . . .
C2_3 C 0.3728(2) 0.4186(2) 0.32051(18) 0.0346(5) Uani 1 1 d . . . . .
H2_3 H 0.361394 0.463649 0.369822 0.042 Uiso 1 1 calc R U . . .
C3_3 C 0.4644(2) 0.3838(3) 0.3304(2) 0.0416(6) Uani 1 1 d . . . . .
H3_3 H 0.513407 0.403803 0.386393 0.050 Uiso 1 1 calc R U . . .
C4_3 C 0.4840(2) 0.3206(2) 0.2596(2) 0.0406(6) Uani 1 1 d . . . . .
H4_3 H 0.547616 0.298615 0.266422 0.049 Uiso 1 1 calc R U . . .
C5_3 C 0.4110(3) 0.2893(3) 0.1784(2) 0.0416(6) Uani 1 1 d . . . . .
H5_3 H 0.424181 0.245716 0.129265 0.050 Uiso 1 1 calc R U . . .
C6_3 C 0.3180(2) 0.3219(2) 0.16892(18) 0.0356(5) Uani 1 1 d . . . . .
H6_3 H 0.266994 0.298335 0.113179 0.043 Uiso 1 1 calc R U . . .
C1_4 C 0.01970(19) 0.1964(2) 0.17948(15) 0.0251(4) Uani 1 1 d . . . . .
C2_4 C 0.0403(2) 0.1494(2) 0.24991(17) 0.0295(5) Uani 1 1 d . . . . .
H2_4 H 0.078572 0.203265 0.305986 0.035 Uiso 1 1 calc R U . . .
C3_4 C 0.0058(2) 0.0247(2) 0.23946(19) 0.0364(6) Uani 1 1 d . . . . .
H3_4 H 0.019506 -0.006140 0.288314 0.044 Uiso 1 1 calc R U . . .
C4_4 C -0.0483(2) -0.0541(2) 0.1581(2) 0.0397(6) Uani 1 1 d . . . . .
H4_4 H -0.070047 -0.138832 0.150477 0.048 Uiso 1 1 calc R U . . .
C5_4 C -0.0707(2) -0.0094(2) 0.08777(18) 0.0383(6) Uani 1 1 d . . . . .
H5_4 H -0.108880 -0.063965 0.031904 0.046 Uiso 1 1 calc R U . . .
C6_4 C -0.0379(2) 0.1150(2) 0.09800(16) 0.0321(5) Uani 1 1 d . . . . .
H6_4 H -0.054879 0.144572 0.049318 0.038 Uiso 1 1 calc R U . . .
C1_5 C -0.16059(19) 0.28073(19) 0.14645(14) 0.0217(4) Uani 1 1 d . . . . .
C2_5 C -0.2263(2) 0.2638(2) 0.06423(14) 0.0262(4) Uani 1 1 d . . . . .
H2_5 H -0.184528 0.308851 0.024023 0.031 Uiso 1 1 calc R U . . .
C3_5 C -0.3518(2) 0.1818(2) 0.04048(16) 0.0290(5) Uani 1 1 d . . . . .
H3_5 H -0.395395 0.169966 -0.016016 0.035 Uiso 1 1 calc R U . . .
C4_5 C -0.4134(2) 0.1175(2) 0.09937(16) 0.0294(5) Uani 1 1 d . . . . .
H4_5 H -0.499624 0.062276 0.083577 0.035 Uiso 1 1 calc R U . . .
C5_5 C -0.3496(2) 0.1333(2) 0.18122(16) 0.0278(5) Uani 1 1 d . . . . .
H5_5 H -0.392125 0.089026 0.221504 0.033 Uiso 1 1 calc R U . . .
C6_5 C -0.2235(2) 0.2139(2) 0.20460(14) 0.0241(4) Uani 1 1 d . . . . .
H6_5 H -0.179915 0.223534 0.260539 0.029 Uiso 1 1 calc R U . . .
C1_6 C -0.07537(19) 0.54038(19) 0.14890(14) 0.0220(4) Uani 1 1 d . . . . .
C2_6 C -0.05781(19) 0.58992(19) 0.07529(14) 0.0234(4) Uani 1 1 d . . . . .
H2_6 H 0.013455 0.603553 0.051514 0.028 Uiso 1 1 calc R U . . .
C3_6 C -0.1421(2) 0.6198(2) 0.03597(15) 0.0278(5) Uani 1 1 d . . . . .
H3_6 H -0.128757 0.653031 -0.014377 0.033 Uiso 1 1 calc R U . . .
C4_6 C -0.2461(2) 0.6007(2) 0.07060(16) 0.0298(5) Uani 1 1 d . . . . .
H4_6 H -0.304874 0.619788 0.043544 0.036 Uiso 1 1 calc R U . . .
C5_6 C -0.2637(2) 0.5541(2) 0.14438(16) 0.0317(5) Uani 1 1 d . . . . .
H5_6 H -0.334146 0.542579 0.168697 0.038 Uiso 1 1 calc R U . . .
C6_6 C -0.1794(2) 0.5238(2) 0.18356(15) 0.0274(5) Uani 1 1 d . . . . .
H6_6 H -0.192797 0.491509 0.234314 0.033 Uiso 1 1 calc R U . . .
C1_7 C 0.18240(19) 0.7259(2) 0.23612(14) 0.0223(4) Uani 1 1 d . . . . .
C2_7 C 0.2484(2) 0.7968(2) 0.18092(15) 0.0275(5) Uani 1 1 d . . . . .
H2_7 H 0.265596 0.758332 0.131284 0.033 Uiso 1 1 calc R U . . .
C3_7 C 0.2893(2) 0.9232(2) 0.19759(18) 0.0339(5) Uani 1 1 d . . . . .
H3_7 H 0.333058 0.970157 0.158931 0.041 Uiso 1 1 calc R U . . .
C4_7 C 0.2663(2) 0.9805(2) 0.27033(18) 0.0341(5) Uani 1 1 d . . . . .
H4_7 H 0.294516 1.066899 0.281902 0.041 Uiso 1 1 calc R U . . .
C5_7 C 0.2020(2) 0.9114(2) 0.32616(17) 0.0320(5) Uani 1 1 d . . . . .
H5_7 H 0.187397 0.950850 0.376676 0.038 Uiso 1 1 calc R U . . .
C6_7 C 0.1588(2) 0.7850(2) 0.30904(15) 0.0279(5) Uani 1 1 d . . . . .
H6_7 H 0.112953 0.738214 0.347033 0.033 Uiso 1 1 calc R U . . .
C1_8 C 0.3171(3) 0.3066(3) 0.54615(19) 0.0389(6) Uani 1 1 d . . . . .
H1_8 H 0.399670 0.355267 0.539667 0.047 Uiso 1 1 calc R U . . .
C2_8 C 0.2870(3) 0.3134(2) 0.62774(18) 0.0398(6) Uani 1 1 d . . . . .
H2_8 H 0.349081 0.367363 0.677321 0.048 Uiso 1 1 calc R U . . .
C3_8 C 0.1674(3) 0.2425(2) 0.63797(19) 0.0411(6) Uani 1 1 d . . . . .
H3_8 H 0.147437 0.246274 0.694413 0.049 Uiso 1 1 calc R U . . .
C4_8 C 0.0772(3) 0.1662(2) 0.56556(19) 0.0404(6) Uani 1 1 d . . . . .
H4_8 H -0.005419 0.118234 0.572124 0.048 Uiso 1 1 calc R U . . .
C5_8 C 0.1063(2) 0.1590(2) 0.48374(18) 0.0373(6) Uani 1 1 d . . . . .
H5_8 H 0.043619 0.106308 0.434154 0.045 Uiso 1 1 calc R U . . .
C6_8 C 0.2265(2) 0.2286(2) 0.47367(18) 0.0368(5) Uani 1 1 d . . . . .
H6_8 H 0.246852 0.222862 0.417397 0.044 Uiso 1 1 calc R U . . .
C1_9 C 0.0441(15) 0.5372(19) 0.5949(12) 0.029(2) Uani 0.359(12) 1 d G U P A -1
H1_9 H 0.068003 0.561735 0.656718 0.034 Uiso 0.359(12) 1 calc R U P A -1
C2_9 C 0.0594(14) 0.4424(19) 0.5491(13) 0.030(2) Uani 0.359(12) 1 d G U P A -1
H2_9 H 0.093807 0.402101 0.579632 0.036 Uiso 0.359(12) 1 calc R U P A -1
C3_9 C 0.0244(15) 0.4066(18) 0.4587(13) 0.030(3) Uani 0.359(12) 1 d G U P A -1
H3_9 H 0.034883 0.341767 0.427433 0.036 Uiso 0.359(12) 1 calc R U P A -1
C4_9 C -0.0259(15) 0.4656(18) 0.4141(12) 0.030(3) Uani 0.359(12) 1 d G U P A -1
H4_9 H -0.049847 0.441065 0.352320 0.036 Uiso 0.359(12) 1 calc R U P A -1
C5_9 C -0.0413(14) 0.5604(18) 0.4599(14) 0.028(2) Uani 0.359(12) 1 d G U P A -1
H5_9 H -0.075653 0.600699 0.429405 0.033 Uiso 0.359(12) 1 calc R U P A -1
C6_9 C -0.0063(15) 0.5962(18) 0.5503(14) 0.027(2) Uani 0.359(12) 1 d G U P A -1
H6_9 H -0.016729 0.661035 0.581604 0.032 Uiso 0.359(12) 1 calc R U P A -1
C1_91 C 0.006(3) 0.595(2) 0.568(2) 0.030(3) Uani 0.141(12) 1 d G U P A -2
H1_91 H 0.004748 0.652392 0.615097 0.036 Uiso 0.141(12) 1 calc R U P A -2
C2_91 C 0.058(3) 0.522(3) 0.5855(17) 0.028(3) Uani 0.141(12) 1 d G U P A -2
H2_91 H 0.092320 0.528154 0.643759 0.034 Uiso 0.141(12) 1 calc R U P A -2
C3_91 C 0.060(2) 0.438(2) 0.517(2) 0.028(3) Uani 0.141(12) 1 d G U P A -2
H3_91 H 0.095797 0.387587 0.528906 0.034 Uiso 0.141(12) 1 calc R U P A -2
C4_91 C 0.010(3) 0.428(2) 0.4320(18) 0.029(4) Uani 0.141(12) 1 d G U P A -2
H4_91 H 0.011702 0.371258 0.385391 0.034 Uiso 0.141(12) 1 calc R U P A -2
C5_91 C -0.042(2) 0.502(3) 0.4150(18) 0.031(4) Uani 0.141(12) 1 d G U P A -2
H5_91 H -0.075870 0.495495 0.356727 0.037 Uiso 0.141(12) 1 calc R U P A -2
C6_91 C -0.044(3) 0.586(2) 0.483(2) 0.030(3) Uani 0.141(12) 1 d G U P A -2
H6_91 H -0.079349 0.636062 0.471579 0.036 Uiso 0.141(12) 1 calc R U P A -2

loop_
_atom_site_aniso_label
_atom_site_aniso_U_11
_atom_site_aniso_U_22
_atom_site_aniso_U_33
_atom_site_aniso_U_23
_atom_site_aniso_U_13
_atom_site_aniso_U_12
B1_1 0.0182(11) 0.0200(11) 0.0239(11) 0.0052(9) 0.0044(9) 0.0074(9)
C1_1 0.0206(10) 0.0200(10) 0.0233(10) 0.0046(8) 0.0066(8) 0.0071(9)
C2_1 0.0158(10) 0.0206(10) 0.0194(9) 0.0039(8) 0.0049(7) 0.0045(8)
C3_1 0.0168(10) 0.0213(10) 0.0219(10) 0.0054(8) 0.0056(8) 0.0070(8)
C4_1 0.0195(10) 0.0228(11) 0.0238(10) 0.0053(8) 0.0062(8) 0.0080(9)
N1_1 0.0152(8) 0.0201(9) 0.0248(9) 0.0031(7) 0.0032(7) 0.0052(7)
B2_1 0.0181(11) 0.0207(11) 0.0316(13) 0.0063(10) 0.0026(9) 0.0079(10)
C5_1 0.0181(10) 0.0231(10) 0.0312(11) 0.0047(9) 0.0031(8) 0.0082(9)
C6_1 0.0211(11) 0.0276(11) 0.0335(12) 0.0064(9) 0.0055(9) 0.0069(9)
C7_1 0.0290(12) 0.0394(13) 0.0323(12) 0.0102(10) 0.0104(10) 0.0146(11)
C8_1 0.0342(13) 0.0362(13) 0.0286(12) 0.0018(10) 0.0041(10) 0.0167(11)
C9_1 0.0241(11) 0.0264(11) 0.0336(12) 0.0002(9) 0.0013(9) 0.0087(10)
C10_1 0.0200(10) 0.0235(11) 0.0300(11) 0.0026(9) 0.0016(9) 0.0089(9)
B3_1 0.0131(11) 0.0176(11) 0.0400(14) 0.0033(10) 0.0007(10) 0.0024(9)
C11_1 0.0164(10) 0.0207(10) 0.0332(11) 0.0058(9) 0.0044(8) 0.0075(8)
C12_1 0.0185(10) 0.0249(11) 0.0392(13) 0.0070(9) 0.0069(9) 0.0082(9)
C13_1 0.0236(11) 0.0328(12) 0.0370(13) 0.0110(10) 0.0122(9) 0.0118(10)
C14_1 0.0258(11) 0.0322(12) 0.0294(11) 0.0049(9) 0.0065(9) 0.0131(10)
C15_1 0.0197(10) 0.0250(11) 0.0321(12) 0.0050(9) 0.0031(9) 0.0083(9)
C16_1 0.0160(10) 0.0213(10) 0.0296(11) 0.0052(8) 0.0022(8) 0.0076(8)
Br1_1 0.02326(15) 0.02774(15) 0.04258(17) 0.00178(11) 0.00367(11) 0.00318(11)
C1_3 0.0197(10) 0.0196(10) 0.0378(12) 0.0095(9) 0.0062(9) 0.0060(9)
C2_3 0.0300(12) 0.0265(12) 0.0421(14) 0.0036(10) -0.0006(10) 0.0120(10)
C3_3 0.0309(13) 0.0343(14) 0.0543(16) 0.0087(12) -0.0045(12) 0.0142(11)
C4_3 0.0256(12) 0.0310(13) 0.0705(19) 0.0209(13) 0.0126(12) 0.0145(11)
C5_3 0.0439(15) 0.0405(14) 0.0556(17) 0.0208(13) 0.0245(13) 0.0268(13)
C6_3 0.0355(13) 0.0372(13) 0.0412(14) 0.0144(11) 0.0120(11) 0.0209(11)
C1_4 0.0170(10) 0.0218(11) 0.0357(12) 0.0062(9) 0.0106(9) 0.0077(9)
C2_4 0.0219(11) 0.0235(11) 0.0408(13) 0.0073(10) 0.0038(9) 0.0096(9)
C3_4 0.0291(12) 0.0277(12) 0.0554(16) 0.0151(11) 0.0102(11) 0.0141(10)
C4_4 0.0316(13) 0.0197(11) 0.0653(18) 0.0063(11) 0.0226(12) 0.0089(10)
C5_4 0.0305(13) 0.0257(12) 0.0454(15) -0.0039(11) 0.0183(11) 0.0041(10)
C6_4 0.0289(12) 0.0266(12) 0.0353(12) 0.0035(10) 0.0145(10) 0.0084(10)
C1_5 0.0164(10) 0.0177(10) 0.0262(10) 0.0029(8) 0.0052(8) 0.0046(8)
C2_5 0.0211(11) 0.0235(11) 0.0255(11) 0.0050(8) 0.0043(8) 0.0038(9)
C3_5 0.0218(11) 0.0255(11) 0.0299(11) 0.0020(9) 0.0004(9) 0.0054(9)
C4_5 0.0156(10) 0.0220(11) 0.0405(13) 0.0022(9) 0.0055(9) 0.0022(9)
C5_5 0.0226(11) 0.0225(11) 0.0356(12) 0.0080(9) 0.0126(9) 0.0069(9)
C6_5 0.0219(10) 0.0215(10) 0.0266(11) 0.0058(8) 0.0064(8) 0.0082(9)
C1_6 0.0163(10) 0.0180(9) 0.0261(10) 0.0015(8) 0.0028(8) 0.0050(8)
C2_6 0.0169(10) 0.0202(10) 0.0277(11) 0.0041(8) 0.0043(8) 0.0048(8)
C3_6 0.0257(11) 0.0227(11) 0.0307(11) 0.0065(9) 0.0006(9) 0.0087(9)
C4_6 0.0237(11) 0.0259(11) 0.0370(12) 0.0014(9) -0.0012(9) 0.0127(9)
C5_6 0.0217(11) 0.0345(13) 0.0376(13) 0.0009(10) 0.0068(9) 0.0144(10)
C6_6 0.0234(11) 0.0304(12) 0.0277(11) 0.0062(9) 0.0083(9) 0.0119(9)
C1_7 0.0150(9) 0.0232(10) 0.0263(10) 0.0053(8) 0.0024(8) 0.0076(8)
C2_7 0.0221(11) 0.0297(12) 0.0295(11) 0.0077(9) 0.0069(9) 0.0109(9)
C3_7 0.0248(12) 0.0300(12) 0.0460(14) 0.0161(11) 0.0129(10) 0.0090(10)
C4_7 0.0227(11) 0.0232(11) 0.0514(15) 0.0069(10) 0.0062(10) 0.0076(9)
C5_7 0.0265(12) 0.0297(12) 0.0382(13) 0.0024(10) 0.0062(10) 0.0139(10)
C6_7 0.0257(11) 0.0294(12) 0.0306(11) 0.0081(9) 0.0082(9) 0.0140(10)
C1_8 0.0320(13) 0.0344(13) 0.0478(15) 0.0095(11) 0.0047(11) 0.0145(11)
C2_8 0.0443(15) 0.0303(13) 0.0402(14) 0.0055(11) 0.0012(11) 0.0163(12)
C3_8 0.0534(17) 0.0299(13) 0.0406(14) 0.0095(11) 0.0129(12) 0.0195(12)
C4_8 0.0375(14) 0.0312(13) 0.0526(16) 0.0119(12) 0.0154(12) 0.0147(11)
C5_8 0.0327(13) 0.0314(13) 0.0427(14) 0.0043(11) 0.0009(11) 0.0138(11)
C6_8 0.0348(13) 0.0355(13) 0.0400(14) 0.0071(11) 0.0077(11) 0.0172(11)
C1_9 0.030(4) 0.027(4) 0.030(4) 0.005(3) 0.006(3) 0.015(3)
C2_9 0.031(4) 0.029(3) 0.028(4) 0.008(3) -0.001(3) 0.014(3)
C3_9 0.030(4) 0.030(3) 0.031(4) 0.005(3) 0.004(4) 0.016(3)
C4_9 0.031(5) 0.030(4) 0.023(3) 0.008(3) 0.000(3) 0.009(3)
C5_9 0.029(4) 0.028(4) 0.028(4) 0.009(3) 0.002(4) 0.015(3)
C6_9 0.027(4) 0.029(3) 0.031(4) 0.010(3) 0.004(3) 0.016(3)
C1_91 0.030(5) 0.030(4) 0.028(5) 0.009(4) 0.002(4) 0.013(4)
C2_91 0.031(5) 0.028(4) 0.028(5) 0.010(4) 0.002(4) 0.015(4)
C3_91 0.030(5) 0.027(4) 0.030(5) 0.006(4) 0.006(4) 0.015(4)
C4_91 0.029(5) 0.028(5) 0.027(5) 0.004(4) 0.003(4) 0.013(4)
C5_91 0.030(5) 0.031(5) 0.027(5) 0.007(4) 0.003(4) 0.012(4)
C6_91 0.031(5) 0.028(4) 0.030(5) 0.007(4) 0.006(4) 0.013(4)

loop_
_atom_type_symbol
_atom_type_description
_atom_type_scat_dispersion_real
_atom_type_scat_dispersion_imag
_atom_type_scat_source
C C 0.0181 0.0091 'International Tables Vol C Tables 4.2.6.8 and 6.1.1.4'
H H 0.0000 0.0000 'International Tables Vol C Tables 4.2.6.8 and 6.1.1.4'
B B 0.0090 0.0039 'International Tables Vol C Tables 4.2.6.8 and 6.1.1.4'
N N 0.0311 0.0180 'International Tables Vol C Tables 4.2.6.8 and 6.1.1.4'
Br Br -0.6763 1.2805 'International Tables Vol C Tables 4.2.6.8 and 6.1.1.4'

loop_
_exptl_crystal_face_index_h
_exptl_crystal_face_index_k
_exptl_crystal_face_index_l
_exptl_crystal_face_perp_dist
1 1 0 0.1677
-1 -2 0 0.1506
8 -4 1 0.1941
7 -6 2 0.1904
-7 6 -2 0.2418
0 2 9 0.1176
-6 0 6 0.1390
1 -2 -9 0.1264
6 1 -1 0.1759
-3 5 7 0.1328
0 5 6 0.1231
2 -5 -6 0.1298
4 -5 -7 0.1564
-8 3 4 0.1725
0 -7 3 0.1568
0 7 -3 0.2083
4 -4 8 0.1828
-2 -5 7 0.1444
0 4 -10 0.1926

loop_
_geom_angle_atom_site_label_1
_geom_angle_atom_site_label_2
_geom_angle_atom_site_label_3
_geom_angle
_geom_angle_site_symmetry_1
_geom_angle_site_symmetry_3
_geom_angle_publ_flag
N1_1 B1_1 C1_1 117.58(19) . . ?
N1_1 B1_1 C1_3 118.89(19) . . ?
C1_1 B1_1 C1_3 123.5(2) . . ?
C2_1 C1_1 B1_1 119.21(19) . . ?
C2_1 C1_1 C1_4 120.64(19) . . ?
B1_1 C1_1 C1_4 120.15(19) . . ?
C1_1 C2_1 C3_1 120.95(18) . . ?
C1_1 C2_1 C1_5 120.33(19) . . ?
C3_1 C2_1 C1_5 118.70(18) . . ?
C4_1 C3_1 C2_1 119.86(19) . . ?
C4_1 C3_1 C1_6 119.79(19) . . ?
C2_1 C3_1 C1_6 120.21(18) . . ?
N1_1 C4_1 C3_1 120.63(19) . . ?
N1_1 C4_1 C1_7 116.78(18) . . ?
C3_1 C4_1 C1_7 122.59(19) . . ?
C4_1 N1_1 B1_1 121.44(18) . . ?
C4_1 N1_1 B2_1 116.24(17) . . ?
B1_1 N1_1 B2_1 122.32(18) . . ?
N1_1 B2_1 C5_1 119.09(19) . . ?
N1_1 B2_1 C16_1 119.4(2) . . ?
C5_1 B2_1 C16_1 121.4(2) . . ?
C6_1 C5_1 C10_1 118.7(2) . . ?
C6_1 C5_1 B2_1 121.8(2) . . ?
C10_1 C5_1 B2_1 119.5(2) . . ?
C7_1 C6_1 C5_1 121.4(2) . . ?
C7_1 C6_1 H6_1 119.3 . . ?
C5_1 C6_1 H6_1 119.3 . . ?
C8_1 C7_1 C6_1 119.6(2) . . ?
C8_1 C7_1 H7_1 120.2 . . ?
C6_1 C7_1 H7_1 120.2 . . ?
C7_1 C8_1 C9_1 120.2(2) . . ?
C7_1 C8_1 H8_1 119.9 . . ?
C9_1 C8_1 H8_1 119.9 . . ?
C8_1 C9_1 C10_1 121.3(2) . . ?
C8_1 C9_1 H9_1 119.3 . . ?
C10_1 C9_1 H9_1 119.3 . . ?
C9_1 C10_1 C5_1 118.6(2) . . ?
C9_1 C10_1 B3_1 123.3(2) . . ?
C5_1 C10_1 B3_1 118.1(2) . . ?
C11_1 B3_1 C10_1 123.05(19) . . ?
C11_1 B3_1 Br1_1 118.76(17) . . ?
C10_1 B3_1 Br1_1 118.18(17) . . ?
C12_1 C11_1 C16_1 118.6(2) . . ?
C12_1 C11_1 B3_1 123.2(2) . . ?
C16_1 C11_1 B3_1 118.20(19) . . ?
C13_1 C12_1 C11_1 121.2(2) . . ?
C13_1 C12_1 H12_1 119.4 . . ?
C11_1 C12_1 H12_1 119.4 . . ?
C12_1 C13_1 C14_1 120.6(2) . . ?
C12_1 C13_1 H13_1 119.7 . . ?
C14_1 C13_1 H13_1 119.7 . . ?
C13_1 C14_1 C15_1 119.2(2) . . ?
C13_1 C14_1 H14_1 120.4 . . ?
C15_1 C14_1 H14_1 120.4 . . ?
C14_1 C15_1 C16_1 121.4(2) . . ?
C14_1 C15_1 H15_1 119.3 . . ?
C16_1 C15_1 H15_1 119.3 . . ?
C15_1 C16_1 C11_1 119.0(2) . . ?
C15_1 C16_1 B2_1 121.60(19) . . ?
C11_1 C16_1 B2_1 119.2(2) . . ?
C2_3 C1_3 C6_3 117.4(2) . . ?
C2_3 C1_3 B1_1 123.2(2) . . ?
C6_3 C1_3 B1_1 119.4(2) . . ?
C1_3 C2_3 C3_3 121.0(2) . . ?
C1_3 C2_3 H2_3 119.5 . . ?
C3_3 C2_3 H2_3 119.5 . . ?
C4_3 C3_3 C2_3 120.5(3) . . ?
C4_3 C3_3 H3_3 119.8 . . ?
C2_3 C3_3 H3_3 119.8 . . ?
C3_3 C4_3 C5_3 119.7(2) . . ?
C3_3 C4_3 H4_3 120.1 . . ?
C5_3 C4_3 H4_3 120.1 . . ?
C4_3 C5_3 C6_3 119.8(3) . . ?
C4_3 C5_3 H5_3 120.1 . . ?
C6_3 C5_3 H5_3 120.1 . . ?
C5_3 C6_3 C1_3 121.6(3) . . ?
C5_3 C6_3 H6_3 119.2 . . ?
C1_3 C6_3 H6_3 119.2 . . ?
C2_4 C1_4 C6_4 118.4(2) . . ?
C2_4 C1_4 C1_1 119.8(2) . . ?
C6_4 C1_4 C1_1 121.8(2) . . ?
C3_4 C2_4 C1_4 121.1(2) . . ?
C3_4 C2_4 H2_4 119.5 . . ?
C1_4 C2_4 H2_4 119.5 . . ?
C4_4 C3_4 C2_4 119.9(2) . . ?
C4_4 C3_4 H3_4 120.0 . . ?
C2_4 C3_4 H3_4 120.0 . . ?
C5_4 C4_4 C3_4 119.8(2) . . ?
C5_4 C4_4 H4_4 120.1 . . ?
C3_4 C4_4 H4_4 120.1 . . ?
C4_4 C5_4 C6_4 120.6(2) . . ?
C4_4 C5_4 H5_4 119.7 . . ?
C6_4 C5_4 H5_4 119.7 . . ?
C5_4 C6_4 C1_4 120.2(2) . . ?
C5_4 C6_4 H6_4 119.9 . . ?
C1_4 C6_4 H6_4 119.9 . . ?
C6_5 C1_5 C2_5 118.76(19) . . ?
C6_5 C1_5 C2_1 119.91(19) . . ?
C2_5 C1_5 C2_1 121.31(19) . . ?
C3_5 C2_5 C1_5 120.8(2) . . ?
C3_5 C2_5 H2_5 119.6 . . ?
C1_5 C2_5 H2_5 119.6 . . ?
C4_5 C3_5 C2_5 119.8(2) . . ?
C4_5 C3_5 H3_5 120.1 . . ?
C2_5 C3_5 H3_5 120.1 . . ?
C5_5 C4_5 C3_5 120.1(2) . . ?
C5_5 C4_5 H4_5 119.9 . . ?
C3_5 C4_5 H4_5 119.9 . . ?
C4_5 C5_5 C6_5 120.1(2) . . ?
C4_5 C5_5 H5_5 119.9 . . ?
C6_5 C5_5 H5_5 119.9 . . ?
C5_5 C6_5 C1_5 120.4(2) . . ?
C5_5 C6_5 H6_5 119.8 . . ?
C1_5 C6_5 H6_5 119.8 . . ?
C2_6 C1_6 C6_6 118.1(2) . . ?
C2_6 C1_6 C3_1 118.38(18) . . ?
C6_6 C1_6 C3_1 123.4(2) . . ?
C3_6 C2_6 C1_6 121.4(2) . . ?
C3_6 C2_6 H2_6 119.3 . . ?
C1_6 C2_6 H2_6 119.3 . . ?
C2_6 C3_6 C4_6 119.6(2) . . ?
C2_6 C3_6 H3_6 120.2 . . ?
C4_6 C3_6 H3_6 120.2 . . ?
C5_6 C4_6 C3_6 119.8(2) . . ?
C5_6 C4_6 H4_6 120.1 . . ?
C3_6 C4_6 H4_6 120.1 . . ?
C4_6 C5_6 C6_6 120.6(2) . . ?
C4_6 C5_6 H5_6 119.7 . . ?
C6_6 C5_6 H5_6 119.7 . . ?
C5_6 C6_6 C1_6 120.5(2) . . ?
C5_6 C6_6 H6_6 119.7 . . ?
C1_6 C6_6 H6_6 119.7 . . ?
C2_7 C1_7 C6_7 118.4(2) . . ?
C2_7 C1_7 C4_1 121.18(19) . . ?
C6_7 C1_7 C4_1 120.42(19) . . ?
C3_7 C2_7 C1_7 120.8(2) . . ?
C3_7 C2_7 H2_7 119.6 . . ?
C1_7 C2_7 H2_7 119.6 . . ?
C4_7 C3_7 C2_7 120.1(2) . . ?
C4_7 C3_7 H3_7 119.9 . . ?
C2_7 C3_7 H3_7 119.9 . . ?
C3_7 C4_7 C5_7 119.6(2) . . ?
C3_7 C4_7 H4_7 120.2 . . ?
C5_7 C4_7 H4_7 120.2 . . ?
C4_7 C5_7 C6_7 120.6(2) . . ?
C4_7 C5_7 H5_7 119.7 . . ?
C6_7 C5_7 H5_7 119.7 . . ?
C5_7 C6_7 C1_7 120.4(2) . . ?
C5_7 C6_7 H6_7 119.8 . . ?
C1_7 C6_7 H6_7 119.8 . . ?
C2_8 C1_8 C6_8 119.8(3) . . ?
C2_8 C1_8 H1_8 120.1 . . ?
C6_8 C1_8 H1_8 120.1 . . ?
C1_8 C2_8 C3_8 120.6(3) . . ?
C1_8 C2_8 H2_8 119.7 . . ?
C3_8 C2_8 H2_8 119.7 . . ?
C4_8 C3_8 C2_8 119.4(3) . . ?
C4_8 C3_8 H3_8 120.3 . . ?
C2_8 C3_8 H3_8 120.3 . . ?
C5_8 C4_8 C3_8 120.4(3) . . ?
C5_8 C4_8 H4_8 119.8 . . ?
C3_8 C4_8 H4_8 119.8 . . ?
C4_8 C5_8 C6_8 120.1(3) . . ?
C4_8 C5_8 H5_8 119.9 . . ?
C6_8 C5_8 H5_8 119.9 . . ?
C5_8 C6_8 C1_8 119.6(3) . . ?
C5_8 C6_8 H6_8 120.2 . . ?
C1_8 C6_8 H6_8 120.2 . . ?
C2_9 C1_9 C6_9 120.0 . . ?
C2_9 C1_9 H1_9 120.0 . . ?
C6_9 C1_9 H1_9 120.0 . . ?
C3_9 C2_9 C1_9 120.0 . . ?
C3_9 C2_9 H2_9 120.0 . . ?
C1_9 C2_9 H2_9 120.0 . . ?
C2_9 C3_9 C4_9 120.0 . . ?
C2_9 C3_9 H3_9 120.0 . . ?
C4_9 C3_9 H3_9 120.0 . . ?
C3_9 C4_9 C5_9 120.0 . . ?
C3_9 C4_9 H4_9 120.0 . . ?
C5_9 C4_9 H4_9 120.0 . . ?
C6_9 C5_9 C4_9 120.0 . . ?
C6_9 C5_9 H5_9 120.0 . . ?
C4_9 C5_9 H5_9 120.0 . . ?
C5_9 C6_9 C1_9 120.0 . . ?
C5_9 C6_9 H6_9 120.0 . . ?
C1_9 C6_9 H6_9 120.0 . . ?
C2_91 C1_91 C6_91 120.0 . . ?
C2_91 C1_91 H1_91 120.0 . . ?
C6_91 C1_91 H1_91 120.0 . . ?
C1_91 C2_91 C3_91 120.0 . . ?
C1_91 C2_91 H2_91 120.0 . . ?
C3_91 C2_91 H2_91 120.0 . . ?
C2_91 C3_91 C4_91 120.0 . . ?
C2_91 C3_91 H3_91 120.0 . . ?
C4_91 C3_91 H3_91 120.0 . . ?
C3_91 C4_91 C5_91 120.0 . . ?
C3_91 C4_91 H4_91 120.0 . . ?
C5_91 C4_91 H4_91 120.0 . . ?
C4_91 C5_91 C6_91 120.0 . . ?
C4_91 C5_91 H5_91 120.0 . . ?
C6_91 C5_91 H5_91 120.0 . . ?
C5_91 C6_91 C1_91 120.0 . . ?
C5_91 C6_91 H6_91 120.0 . . ?
C1_91 C6_91 H6_91 120.0 . . ?

loop_
_geom_bond_atom_site_label_1
_geom_bond_atom_site_label_2
_geom_bond_distance
_geom_bond_site_symmetry_2
_geom_bond_publ_flag
B1_1 N1_1 1.425(3) . ?
B1_1 C1_1 1.491(3) . ?
B1_1 C1_3 1.567(3) . ?
C1_1 C2_1 1.396(3) . ?
C1_1 C1_4 1.493(3) . ?
C2_1 C3_1 1.426(3) . ?
C2_1 C1_5 1.502(3) . ?
C3_1 C4_1 1.409(3) . ?
C3_1 C1_6 1.496(3) . ?
C4_1 N1_1 1.396(3) . ?
C4_1 C1_7 1.518(3) . ?
N1_1 B2_1 1.512(3) . ?
B2_1 C5_1 1.552(3) . ?
B2_1 C16_1 1.553(3) . ?
C5_1 C6_1 1.399(3) . ?
C5_1 C10_1 1.425(3) . ?
C6_1 C7_1 1.388(4) . ?
C6_1 H6_1 0.9500 . ?
C7_1 C8_1 1.382(4) . ?
C7_1 H7_1 0.9500 . ?
C8_1 C9_1 1.387(4) . ?
C8_1 H8_1 0.9500 . ?
C9_1 C10_1 1.397(3) . ?
C9_1 H9_1 0.9500 . ?
C10_1 B3_1 1.551(3) . ?
B3_1 C11_1 1.548(3) . ?
B3_1 Br1_1 1.944(2) . ?
C11_1 C12_1 1.399(3) . ?
C11_1 C16_1 1.428(3) . ?
C12_1 C13_1 1.383(4) . ?
C12_1 H12_1 0.9500 . ?
C13_1 C14_1 1.388(3) . ?
C13_1 H13_1 0.9500 . ?
C14_1 C15_1 1.395(3) . ?
C14_1 H14_1 0.9500 . ?
C15_1 C16_1 1.395(3) . ?
C15_1 H15_1 0.9500 . ?
C1_3 C2_3 1.393(3) . ?
C1_3 C6_3 1.399(4) . ?
C2_3 C3_3 1.396(4) . ?
C2_3 H2_3 0.9500 . ?
C3_3 C4_3 1.375(4) . ?
C3_3 H3_3 0.9500 . ?
C4_3 C5_3 1.383(4) . ?
C4_3 H4_3 0.9500 . ?
C5_3 C6_3 1.392(4) . ?
C5_3 H5_3 0.9500 . ?
C6_3 H6_3 0.9500 . ?
C1_4 C2_4 1.393(3) . ?
C1_4 C6_4 1.395(3) . ?
C2_4 C3_4 1.392(3) . ?
C2_4 H2_4 0.9500 . ?
C3_4 C4_4 1.380(4) . ?
C3_4 H3_4 0.9500 . ?
C4_4 C5_4 1.380(4) . ?
C4_4 H4_4 0.9500 . ?
C5_4 C6_4 1.395(4) . ?
C5_4 H5_4 0.9500 . ?
C6_4 H6_4 0.9500 . ?
C1_5 C6_5 1.394(3) . ?
C1_5 C2_5 1.395(3) . ?
C2_5 C3_5 1.387(3) . ?
C2_5 H2_5 0.9500 . ?
C3_5 C4_5 1.384(3) . ?
C3_5 H3_5 0.9500 . ?
C4_5 C5_5 1.384(3) . ?
C4_5 H4_5 0.9500 . ?
C5_5 C6_5 1.389(3) . ?
C5_5 H5_5 0.9500 . ?
C6_5 H6_5 0.9500 . ?
C1_6 C2_6 1.393(3) . ?
C1_6 C6_6 1.395(3) . ?
C2_6 C3_6 1.387(3) . ?
C2_6 H2_6 0.9500 . ?
C3_6 C4_6 1.388(3) . ?
C3_6 H3_6 0.9500 . ?
C4_6 C5_6 1.378(4) . ?
C4_6 H4_6 0.9500 . ?
C5_6 C6_6 1.391(3) . ?
C5_6 H5_6 0.9500 . ?
C6_6 H6_6 0.9500 . ?
C1_7 C2_7 1.394(3) . ?
C1_7 C6_7 1.400(3) . ?
C2_7 C3_7 1.391(3) . ?
C2_7 H2_7 0.9500 . ?
C3_7 C4_7 1.383(4) . ?
C3_7 H3_7 0.9500 . ?
C4_7 C5_7 1.384(4) . ?
C4_7 H4_7 0.9500 . ?
C5_7 C6_7 1.386(3) . ?
C5_7 H5_7 0.9500 . ?
C6_7 H6_7 0.9500 . ?
C1_8 C2_8 1.380(4) . ?
C1_8 C6_8 1.386(4) . ?
C1_8 H1_8 0.9500 . ?
C2_8 C3_8 1.382(4) . ?
C2_8 H2_8 0.9500 . ?
C3_8 C4_8 1.379(4) . ?
C3_8 H3_8 0.9500 . ?
C4_8 C5_8 1.378(4) . ?
C4_8 H4_8 0.9500 . ?
C5_8 C6_8 1.385(4) . ?
C5_8 H5_8 0.9500 . ?
C6_8 H6_8 0.9500 . ?
C1_9 C2_9 1.3900 . ?
C1_9 C6_9 1.3900 . ?
C1_9 H1_9 0.9500 . ?
C2_9 C3_9 1.3900 . ?
C2_9 H2_9 0.9500 . ?
C3_9 C4_9 1.3900 . ?
C3_9 H3_9 0.9500 . ?
C4_9 C5_9 1.3900 . ?
C4_9 H4_9 0.9500 . ?
C5_9 C6_9 1.3900 . ?
C5_9 H5_9 0.9500 . ?
C6_9 H6_9 0.9500 . ?
C1_91 C2_91 1.3900 . ?
C1_91 C6_91 1.3900 . ?
C1_91 H1_91 0.9500 . ?
C2_91 C3_91 1.3900 . ?
C2_91 H2_91 0.9500 . ?
C3_91 C4_91 1.3900 . ?
C3_91 H3_91 0.9500 . ?
C4_91 C5_91 1.3900 . ?
C4_91 H4_91 0.9500 . ?
C5_91 C6_91 1.3900 . ?
C5_91 H5_91 0.9500 . ?
C6_91 H6_91 0.9500 . ?
